data_7053658
loop_
_publ_author_name
'Zhang, Lijuan'
'Xu, Donghua'
'Zhou, Yunshan'
'Jiang, Fei'

_publ_section_title
;
 Design of 3-D europium(iii)--organic frameworks based on pyridine
 carboxylate N-oxide and acyclic binary carboxylate: syntheses,
 structures, and luminescence properties
;
_journal_issue 11
_journal_name_full 'New Journal of Chemistry'
_journal_page_first 2470
_journal_paper_doi 10.1039/c0nj00373e
_journal_volume 34
_journal_year 2010
_chemical_formula_sum 'C20 H21.98 Eu2 N2 O16.99'
_chemical_formula_weight 866.12
_chemical_name_systematic
;
?
;
_space_group_IT_number 2
_symmetry_cell_setting triclinic
_symmetry_space_group_name_Hall '-P 1'
_symmetry_space_group_name_H-M 'P -1'
_atom_sites_solution_hydrogens geom
_atom_sites_solution_primary direct
_atom_sites_solution_secondary difmap
_audit_creation_method SHELXL-97
_cell_angle_alpha 95.79(2)
_cell_angle_beta 112.084(14)
_cell_angle_gamma 110.002(15)
_cell_formula_units_Z 1
_cell_length_a 7.970(2)
_cell_length_b 9.419(3)
_cell_length_c 10.391(3)
_cell_measurement_reflns_used 2326
_cell_measurement_temperature 93(2)
_cell_measurement_theta_max 27.52
_cell_measurement_theta_min 3.03
_cell_volume 655.2(4)
_computing_cell_refinement 'CrystalClear (Rigaku Inc., 2008)'
_computing_data_collection 'CrystalClear (Rigaku Inc., 2008)'
_computing_data_reduction 'CrystalClear (Rigaku Inc., 2008)'
_computing_structure_refinement 'SHELXL-97 (Sheldrick, 1997)'
_computing_structure_solution 'SHELXS-97 (Sheldrick, 1990)'
_diffrn_ambient_temperature 93(2)
_diffrn_detector_area_resol_mean 28.5714
_diffrn_measured_fraction_theta_full 0.985
_diffrn_measured_fraction_theta_max 0.985
_diffrn_measurement_device_type AFC10/Saturn724+
_diffrn_measurement_method Multi-scan
_diffrn_radiation_monochromator graphite
_diffrn_radiation_source 'Rotating Anode'
_diffrn_radiation_type MoK\a
_diffrn_radiation_wavelength 0.71073
_diffrn_reflns_av_R_equivalents 0.0345
_diffrn_reflns_av_sigmaI/netI 0.0554
_diffrn_reflns_limit_h_max 9
_diffrn_reflns_limit_h_min -10
_diffrn_reflns_limit_k_max 9
_diffrn_reflns_limit_k_min -12
_diffrn_reflns_limit_l_max 13
_diffrn_reflns_limit_l_min -13
_diffrn_reflns_number 6551
_diffrn_reflns_theta_full 27.49
_diffrn_reflns_theta_max 27.49
_diffrn_reflns_theta_min 3.03
_diffrn_standards_decay_% 0
_diffrn_standards_interval_count 0
_diffrn_standards_interval_time 0
_diffrn_standards_number 0
_exptl_absorpt_coefficient_mu 4.828
_exptl_absorpt_correction_T_max 0.7943
_exptl_absorpt_correction_T_min 0.4451
_exptl_absorpt_correction_type empirical
_exptl_crystal_colour Colorless
_exptl_crystal_density_diffrn 2.195
_exptl_crystal_density_method 'not measured'
_exptl_crystal_description Platelet
_exptl_crystal_F_000 418
_exptl_crystal_size_max 0.20
_exptl_crystal_size_mid 0.20
_exptl_crystal_size_min 0.05
_refine_diff_density_max 2.195
_refine_diff_density_min -1.442
_refine_diff_density_rms 0.181
_refine_ls_extinction_method none
_refine_ls_goodness_of_fit_ref 1.007
_refine_ls_hydrogen_treatment constr
_refine_ls_matrix_type full
_refine_ls_number_parameters 201
_refine_ls_number_reflns 2972
_refine_ls_number_restraints 0
_refine_ls_restrained_S_all 1.007
_refine_ls_R_factor_all 0.0310
_refine_ls_R_factor_gt 0.0260
_refine_ls_shift/su_max 0.000
_refine_ls_shift/su_mean 0.000
_refine_ls_structure_factor_coef Fsqd
_refine_ls_weighting_details 'calc w=1/[\s^2^(Fo^2^)+(0.0260P)^2^+0.1600P] where P=(Fo^2^+2Fc^2^)/3'
_refine_ls_weighting_scheme calc
_refine_ls_wR_factor_gt 0.0598
_refine_ls_wR_factor_ref 0.0615
_reflns_number_gt 2692
_reflns_number_total 2972
_reflns_threshold_expression >2sigma(I)
_cod_data_source_file c0nj00373e.txt
_cod_data_source_block bo428
_cod_depositor_comments
;
The following automatic conversions were performed:

'_symmetry_cell_setting' value 'Triclinic' changed to 'triclinic'
according to /home/saulius/struct/CIF-dictionaries/cif_core.dic
dictionary named 'cif_core.dic' version 2.4.2 from
2011-04-26.

'_exptl_absorpt_correction_type' value 'Empirical'
changed to 'empirical' according to
/home/saulius/struct/CIF-dictionaries/cif_core.dic dictionary named
'cif_core.dic' version 2.4.2 from 2011-04-26.

Automatic conversion script
Id: cif_fix_values 1891 2012-01-12 08:04:46Z andrius 
;
_cod_original_cell_volume 655.2(3)
_cod_original_sg_symbol_H-M P-1
_cod_database_code 7053658

loop_
_symmetry_equiv_pos_as_xyz
'x, y, z'
'-x, -y, -z'

loop_
_atom_site_label
_atom_site_type_symbol
_atom_site_fract_x
_atom_site_fract_y
_atom_site_fract_z
_atom_site_U_iso_or_equiv
_atom_site_adp_type
_atom_site_occupancy
_atom_site_symmetry_multiplicity
_atom_site_calc_flag
_atom_site_refinement_flags
_atom_site_disorder_assembly
_atom_site_disorder_group
Eu1 Eu 0.28165(3) 0.05090(2) 0.011014(19) 0.00632(7) Uani 1 1 d . . .
O1 O 0.9273(4) -0.0172(3) 0.8624(3) 0.0092(6) Uani 1 1 d . . .
O2 O 0.4972(4) 0.0433(3) 0.2420(3) 0.0116(6) Uani 1 1 d . . .
O3 O 0.7569(4) 0.0071(4) 0.2307(3) 0.0123(6) Uani 1 1 d . . .
O4 O 0.3916(4) 0.3134(3) 0.1690(3) 0.0128(6) Uani 1 1 d . . .
O5 O 0.2564(4) 0.2811(3) -0.0658(3) 0.0112(6) Uani 1 1 d . . .
O6 O 0.1046(4) 0.7621(3) -0.0276(3) 0.0151(6) Uani 1 1 d . . .
O7 O 0.3988(4) 0.8325(3) -0.0232(3) 0.0085(6) Uani 1 1 d . . .
N1 N 0.8595(5) -0.0070(4) 0.7250(3) 0.0070(7) Uani 1 1 d . . .
C1 C 0.8083(6) -0.1318(5) 0.6206(4) 0.0111(8) Uani 1 1 d . . .
H1 H 0.8158 -0.2252 0.6435 0.013 Uiso 1 1 calc R . .
C2 C 0.7446(6) -0.1227(5) 0.4795(4) 0.0132(9) Uani 1 1 d . . .
H2 H 0.7143 -0.2082 0.4054 0.016 Uiso 1 1 calc R . .
C3 C 0.7249(6) 0.0108(5) 0.4462(4) 0.0085(8) Uani 1 1 d . . .
C4 C 0.7730(6) 0.1358(5) 0.5579(4) 0.0112(8) Uani 1 1 d . . .
H4 H 0.7562 0.2274 0.5372 0.013 Uiso 1 1 calc R . .
C5 C 0.8443(6) 0.1251(5) 0.6971(4) 0.0101(8) Uani 1 1 d . . .
H5 H 0.8829 0.2113 0.7739 0.012 Uiso 1 1 calc R . .
C6 C 0.6530(6) 0.0217(5) 0.2924(4) 0.0092(8) Uani 1 1 d . . .
C7 C 0.3241(6) 0.3635(5) 0.0604(4) 0.0107(8) Uani 1 1 d . . .
C8 C 0.3277(6) 0.5267(5) 0.0838(4) 0.0105(8) Uani 1 1 d . . .
H8A H 0.4673 0.6055 0.1306 0.013 Uiso 1 1 calc R . .
H8B H 0.2665 0.5378 0.1492 0.013 Uiso 1 1 calc R . .
C9 C 0.2159(6) 0.5585(5) -0.0576(4) 0.0103(8) Uani 1 1 d . . .
H9A H 0.2671 0.5360 -0.1269 0.012 Uiso 1 1 calc R . .
H9B H 0.0731 0.4876 -0.0990 0.012 Uiso 1 1 calc R . .
C10 C 0.2390(6) 0.7250(5) -0.0358(4) 0.0082(8) Uani 1 1 d . . .
O8 O 1.0041(13) 0.5740(10) 0.5893(9) 0.051(3) Uani 0.494(12) 1 d P . .
O9 O 0.611(9) 0.4844(18) 0.4496(17) 0.062(9) Uani 0.66(12) 1 d P A 1
O9' O 0.689(9) 0.501(4) 0.433(4) 0.042(9) Uani 0.34(12) 1 d P A 2

loop_
_atom_site_aniso_label
_atom_site_aniso_U_11
_atom_site_aniso_U_22
_atom_site_aniso_U_33
_atom_site_aniso_U_23
_atom_site_aniso_U_13
_atom_site_aniso_U_12
Eu1 0.00572(11) 0.01026(12) 0.00511(10) 0.00357(7) 0.00301(7) 0.00452(8)
O1 0.0079(14) 0.0188(16) 0.0030(12) 0.0049(11) 0.0027(10) 0.0069(12)
O2 0.0107(15) 0.0210(17) 0.0072(13) 0.0070(12) 0.0032(11) 0.0110(13)
O3 0.0091(14) 0.0254(17) 0.0062(13) 0.0054(12) 0.0038(11) 0.0104(13)
O4 0.0153(15) 0.0148(16) 0.0120(14) 0.0060(12) 0.0072(12) 0.0084(13)
O5 0.0122(15) 0.0135(15) 0.0102(13) 0.0041(11) 0.0057(12) 0.0069(13)
O6 0.0115(15) 0.0135(16) 0.0233(16) 0.0056(13) 0.0096(13) 0.0060(13)
O7 0.0075(14) 0.0084(14) 0.0117(13) 0.0048(11) 0.0044(11) 0.0048(12)
N1 0.0038(15) 0.0146(18) 0.0041(14) 0.0052(13) 0.0012(12) 0.0053(14)
C1 0.014(2) 0.013(2) 0.0103(19) 0.0057(16) 0.0040(16) 0.0098(18)
C2 0.017(2) 0.017(2) 0.0084(18) 0.0020(17) 0.0051(17) 0.0113(19)
C3 0.0046(18) 0.013(2) 0.0073(18) 0.0037(15) 0.0037(15) 0.0018(16)
C4 0.010(2) 0.013(2) 0.0105(18) 0.0034(16) 0.0033(16) 0.0060(17)
C5 0.011(2) 0.012(2) 0.0091(18) 0.0040(16) 0.0036(16) 0.0065(17)
C6 0.011(2) 0.010(2) 0.0056(17) 0.0017(15) 0.0018(15) 0.0054(17)
C7 0.0043(19) 0.015(2) 0.015(2) 0.0062(17) 0.0057(16) 0.0044(17)
C8 0.012(2) 0.009(2) 0.0120(18) 0.0022(16) 0.0069(16) 0.0033(17)
C9 0.0055(19) 0.006(2) 0.017(2) -0.0006(16) 0.0035(16) 0.0029(16)
C10 0.0063(18) 0.012(2) 0.0034(16) 0.0018(15) 0.0004(14) 0.0030(16)
O8 0.051(6) 0.054(7) 0.039(5) 0.012(4) 0.009(4) 0.024(5)
O9 0.09(2) 0.031(5) 0.018(4) -0.005(3) 0.011(6) -0.004(7)
O9' 0.059(17) 0.029(9) 0.025(8) 0.003(7) 0.020(9) 0.004(9)

loop_
_atom_type_symbol
_atom_type_description
_atom_type_scat_dispersion_real
_atom_type_scat_dispersion_imag
_atom_type_scat_source
C C 0.0033 0.0016 'International Tables Vol C Tables 4.2.6.8 and 6.1.1.4'
H H 0.0000 0.0000 'International Tables Vol C Tables 4.2.6.8 and 6.1.1.4'
N N 0.0061 0.0033 'International Tables Vol C Tables 4.2.6.8 and 6.1.1.4'
O O 0.0106 0.0060 'International Tables Vol C Tables 4.2.6.8 and 6.1.1.4'
Eu Eu -0.1578 3.6682 'International Tables Vol C Tables 4.2.6.8 and 6.1.1.4'

loop_
_geom_angle_atom_site_label_1
_geom_angle_atom_site_label_2
_geom_angle_atom_site_label_3
_geom_angle
_geom_angle_site_symmetry_1
_geom_angle_site_symmetry_3
O7 Eu1 O3 73.53(9) 2_665 2_655
O7 Eu1 O2 75.89(9) 2_665 .
O3 Eu1 O2 136.97(9) 2_655 .
O7 Eu1 O5 82.06(9) 2_665 .
O3 Eu1 O5 77.13(10) 2_655 .
O2 Eu1 O5 127.33(10) . .
O7 Eu1 O1 147.45(9) 2_665 2_656
O3 Eu1 O1 138.66(9) 2_655 2_656
O2 Eu1 O1 78.11(9) . 2_656
O5 Eu1 O1 98.75(9) . 2_656
O7 Eu1 O1 144.04(9) 2_665 1_454
O3 Eu1 O1 76.16(9) 2_655 1_454
O2 Eu1 O1 140.00(9) . 1_454
O5 Eu1 O1 72.66(9) . 1_454
O1 Eu1 O1 63.66(10) 2_656 1_454
O7 Eu1 O4 81.69(9) 2_665 .
O3 Eu1 O4 127.02(10) 2_655 .
O2 Eu1 O4 76.41(10) . .
O5 Eu1 O4 53.22(9) . .
O1 Eu1 O4 73.39(9) 2_656 .
O1 Eu1 O4 101.99(9) 1_454 .
O7 Eu1 O6 122.93(9) 2_665 1_545
O3 Eu1 O6 87.25(10) 2_655 1_545
O2 Eu1 O6 84.65(10) . 1_545
O5 Eu1 O6 145.52(10) . 1_545
O1 Eu1 O6 73.14(9) 2_656 1_545
O1 Eu1 O6 73.83(10) 1_454 1_545
O4 Eu1 O6 144.20(9) . 1_545
O7 Eu1 O7 71.97(10) 2_665 1_545
O3 Eu1 O7 71.20(9) 2_655 1_545
O2 Eu1 O7 70.99(9) . 1_545
O5 Eu1 O7 143.45(9) . 1_545
O1 Eu1 O7 117.02(9) 2_656 1_545
O1 Eu1 O7 115.48(9) 1_454 1_545
O4 Eu1 O7 142.00(9) . 1_545
O6 Eu1 O7 50.96(9) 1_545 1_545
O7 Eu1 C7 82.46(10) 2_665 .
O3 Eu1 C7 102.64(11) 2_655 .
O2 Eu1 C7 102.55(11) . .
O5 Eu1 C7 26.52(10) . .
O1 Eu1 C7 84.42(10) 2_656 .
O1 Eu1 C7 85.74(10) 1_454 .
O4 Eu1 C7 26.79(10) . .
O6 Eu1 C7 154.59(10) 1_545 .
O7 Eu1 C7 154.42(10) 1_545 .
O7 Eu1 C10 97.68(10) 2_665 1_545
O3 Eu1 C10 78.22(10) 2_655 1_545
O2 Eu1 C10 76.66(10) . 1_545
O5 Eu1 C10 154.35(9) . 1_545
O1 Eu1 C10 95.03(10) 2_656 1_545
O1 Eu1 C10 94.62(10) 1_454 1_545
O4 Eu1 C10 152.36(10) . 1_545
O6 Eu1 C10 25.25(10) 1_545 1_545
O7 Eu1 C10 25.71(9) 1_545 1_545
C7 Eu1 C10 179.13(10) . 1_545
O7 Eu1 Eu1 37.91(7) 2_665 2_655
O3 Eu1 Eu1 67.96(7) 2_655 2_655
O2 Eu1 Eu1 69.27(6) . 2_655
O5 Eu1 Eu1 115.95(6) . 2_655
O1 Eu1 Eu1 142.19(7) 2_656 2_655
O1 Eu1 Eu1 139.00(6) 1_454 2_655
O4 Eu1 Eu1 115.09(7) . 2_655
O6 Eu1 Eu1 85.02(7) 1_545 2_655
O7 Eu1 Eu1 34.06(6) 1_545 2_655
C7 Eu1 Eu1 120.36(8) . 2_655
C10 Eu1 Eu1 59.77(8) 1_545 2_655
N1 O1 Eu1 121.0(2) . 2_656
N1 O1 Eu1 121.5(2) . 1_656
Eu1 O1 Eu1 116.34(10) 2_656 1_656
C6 O2 Eu1 135.9(2) . .
C6 O3 Eu1 137.3(2) . 2_655
C7 O4 Eu1 91.1(2) . .
C7 O5 Eu1 94.1(3) . .
C10 O6 Eu1 96.9(2) . 1_565
C10 O7 Eu1 158.9(3) . 2_665
C10 O7 Eu1 93.1(2) . 1_565
Eu1 O7 Eu1 108.03(10) 2_665 1_565
C5 N1 C1 122.4(3) . .
C5 N1 O1 119.5(3) . .
C1 N1 O1 118.1(3) . .
N1 C1 C2 119.3(4) . .
N1 C1 H1 120.4 . .
C2 C1 H1 120.4 . .
C3 C2 C1 120.0(4) . .
C3 C2 H2 120.0 . .
C1 C2 H2 120.0 . .
C2 C3 C4 118.8(4) . .
C2 C3 C6 120.6(3) . .
C4 C3 C6 120.7(4) . .
C5 C4 C3 119.5(4) . .
C5 C4 H4 120.2 . .
C3 C4 H4 120.2 . .
N1 C5 C4 119.9(4) . .
N1 C5 H5 120.0 . .
C4 C5 H5 120.0 . .
O2 C6 O3 128.0(4) . .
O2 C6 C3 116.2(3) . .
O3 C6 C3 115.8(3) . .
O5 C7 O4 121.2(4) . .
O5 C7 C8 119.7(4) . .
O4 C7 C8 119.1(3) . .
O5 C7 Eu1 59.4(2) . .
O4 C7 Eu1 62.1(2) . .
C8 C7 Eu1 174.9(3) . .
C7 C8 C9 111.8(3) . .
C7 C8 H8A 109.3 . .
C9 C8 H8A 109.3 . .
C7 C8 H8B 109.3 . .
C9 C8 H8B 109.3 . .
H8A C8 H8B 107.9 . .
C10 C9 C8 111.4(3) . .
C10 C9 H9A 109.3 . .
C8 C9 H9A 109.3 . .
C10 C9 H9B 109.3 . .
C8 C9 H9B 109.3 . .
H9A C9 H9B 108.0 . .
O6 C10 O7 119.0(4) . .
O6 C10 C9 121.4(4) . .
O7 C10 C9 119.5(3) . .
O6 C10 Eu1 57.8(2) . 1_565
O7 C10 Eu1 61.2(2) . 1_565
C9 C10 Eu1 178.9(3) . 1_565

loop_
_geom_bond_atom_site_label_1
_geom_bond_atom_site_label_2
_geom_bond_distance
_geom_bond_site_symmetry_2
Eu1 O7 2.351(3) 2_665
Eu1 O3 2.394(3) 2_655
Eu1 O2 2.395(3) .
Eu1 O5 2.430(3) .
Eu1 O1 2.444(3) 2_656
Eu1 O1 2.461(3) 1_454
Eu1 O4 2.489(3) .
Eu1 O6 2.506(3) 1_545
Eu1 O7 2.578(3) 1_545
Eu1 C7 2.816(4) .
Eu1 C10 2.938(4) 1_545
Eu1 Eu1 3.9904(10) 2_655
O1 N1 1.350(4) .
O1 Eu1 2.444(3) 2_656
O1 Eu1 2.461(3) 1_656
O2 C6 1.251(5) .
O3 C6 1.255(5) .
O3 Eu1 2.394(3) 2_655
O4 C7 1.269(5) .
O5 C7 1.260(5) .
O6 C10 1.262(5) .
O6 Eu1 2.506(3) 1_565
O7 C10 1.276(5) .
O7 Eu1 2.351(3) 2_665
O7 Eu1 2.578(3) 1_565
N1 C5 1.340(5) .
N1 C1 1.344(5) .
C1 C2 1.383(5) .
C1 H1 0.9500 .
C2 C3 1.381(6) .
C2 H2 0.9500 .
C3 C4 1.400(5) .
C3 C6 1.509(5) .
C4 C5 1.370(5) .
C4 H4 0.9500 .
C5 H5 0.9500 .
C7 C8 1.521(6) .
C8 C9 1.526(6) .
C8 H8A 0.9900 .
C8 H8B 0.9900 .
C9 C10 1.499(6) .
C9 H9A 0.9900 .
C9 H9B 0.9900 .
C10 Eu1 2.938(4) 1_565

loop_
_geom_torsion_atom_site_label_1
_geom_torsion_atom_site_label_2
_geom_torsion_atom_site_label_3
_geom_torsion_atom_site_label_4
_geom_torsion
_geom_torsion_site_symmetry_1
_geom_torsion_site_symmetry_4
O7 Eu1 O2 C6 -37.0(4) 2_665 .
O3 Eu1 O2 C6 8.8(4) 2_655 .
O5 Eu1 O2 C6 -105.2(4) . .
O1 Eu1 O2 C6 162.8(4) 2_656 .
O1 Eu1 O2 C6 145.8(3) 1_454 .
O4 Eu1 O2 C6 -121.7(4) . .
O6 Eu1 O2 C6 88.9(4) 1_545 .
O7 Eu1 O2 C6 38.5(4) 1_545 .
C7 Eu1 O2 C6 -115.8(4) . .
C10 Eu1 O2 C6 64.6(4) 1_545 .
Eu1 Eu1 O2 C6 2.2(4) 2_655 .
O7 Eu1 O4 C7 89.7(2) 2_665 .
O3 Eu1 O4 C7 27.7(3) 2_655 .
O2 Eu1 O4 C7 167.1(2) . .
O5 Eu1 O4 C7 3.5(2) . .
O1 Eu1 O4 C7 -111.5(2) 2_656 .
O1 Eu1 O4 C7 -53.9(2) 1_454 .
O6 Eu1 O4 C7 -132.8(2) 1_545 .
O7 Eu1 O4 C7 135.7(2) 1_545 .
C10 Eu1 O4 C7 -179.6(2) 1_545 .
Eu1 Eu1 O4 C7 108.1(2) 2_655 .
O7 Eu1 O5 C7 -89.0(2) 2_665 .
O3 Eu1 O5 C7 -163.9(2) 2_655 .
O2 Eu1 O5 C7 -23.6(3) . .
O1 Eu1 O5 C7 58.1(2) 2_656 .
O1 Eu1 O5 C7 116.9(2) 1_454 .
O4 Eu1 O5 C7 -3.5(2) . .
O6 Eu1 O5 C7 131.0(2) 1_545 .
O7 Eu1 O5 C7 -133.5(2) 1_545 .
C10 Eu1 O5 C7 179.8(2) 1_545 .
Eu1 Eu1 O5 C7 -106.5(2) 2_655 .
Eu1 O1 N1 C5 74.4(4) 2_656 .
Eu1 O1 N1 C5 -92.7(3) 1_656 .
Eu1 O1 N1 C1 -105.1(3) 2_656 .
Eu1 O1 N1 C1 87.7(4) 1_656 .
C5 N1 C1 C2 2.5(6) . .
O1 N1 C1 C2 -177.9(3) . .
N1 C1 C2 C3 -3.1(6) . .
C1 C2 C3 C4 0.8(6) . .
C1 C2 C3 C6 -179.2(4) . .
C2 C3 C4 C5 2.2(6) . .
C6 C3 C4 C5 -177.8(4) . .
C1 N1 C5 C4 0.5(6) . .
O1 N1 C5 C4 -179.0(3) . .
C3 C4 C5 N1 -2.9(6) . .
Eu1 O2 C6 O3 6.0(7) . .
Eu1 O2 C6 C3 -173.7(2) . .
Eu1 O3 C6 O2 -17.8(7) 2_655 .
Eu1 O3 C6 C3 161.8(3) 2_655 .
C2 C3 C6 O2 120.2(4) . .
C4 C3 C6 O2 -59.8(5) . .
C2 C3 C6 O3 -59.5(5) . .
C4 C3 C6 O3 120.5(4) . .
Eu1 O5 C7 O4 6.4(4) . .
Eu1 O5 C7 C8 -174.2(3) . .
Eu1 O4 C7 O5 -6.2(4) . .
Eu1 O4 C7 C8 174.4(3) . .
O7 Eu1 C7 O5 87.3(2) 2_665 .
O3 Eu1 C7 O5 16.1(2) 2_655 .
O2 Eu1 C7 O5 161.0(2) . .
O1 Eu1 C7 O5 -122.6(2) 2_656 .
O1 Eu1 C7 O5 -58.6(2) 1_454 .
O4 Eu1 C7 O5 173.8(4) . .
O6 Eu1 C7 O5 -94.8(3) 1_545 .
O7 Eu1 C7 O5 88.9(3) 1_545 .
C10 Eu1 C7 O5 -173(7) 1_545 .
Eu1 Eu1 C7 O5 87.8(2) 2_655 .
O7 Eu1 C7 O4 -86.5(2) 2_665 .
O3 Eu1 C7 O4 -157.7(2) 2_655 .
O2 Eu1 C7 O4 -12.8(2) . .
O5 Eu1 C7 O4 -173.8(4) . .
O1 Eu1 C7 O4 63.6(2) 2_656 .
O1 Eu1 C7 O4 127.6(2) 1_454 .
O6 Eu1 C7 O4 91.4(3) 1_545 .
O7 Eu1 C7 O4 -84.9(3) 1_545 .
C10 Eu1 C7 O4 13(7) 1_545 .
Eu1 Eu1 C7 O4 -86.0(2) 2_655 .
O7 Eu1 C7 C8 169(3) 2_665 .
O3 Eu1 C7 C8 98(3) 2_655 .
O2 Eu1 C7 C8 -117(3) . .
O5 Eu1 C7 C8 82(3) . .
O1 Eu1 C7 C8 -41(3) 2_656 .
O1 Eu1 C7 C8 23(3) 1_454 .
O4 Eu1 C7 C8 -105(3) . .
O6 Eu1 C7 C8 -13(3) 1_545 .
O7 Eu1 C7 C8 171(3) 1_545 .
C10 Eu1 C7 C8 -92(8) 1_545 .
Eu1 Eu1 C7 C8 169(3) 2_655 .
O5 C7 C8 C9 8.4(5) . .
O4 C7 C8 C9 -172.2(3) . .
Eu1 C7 C8 C9 -70(3) . .
C7 C8 C9 C10 -173.7(3) . .
Eu1 O6 C10 O7 0.1(4) 1_565 .
Eu1 O6 C10 C9 179.1(3) 1_565 .
Eu1 O7 C10 O6 179.0(5) 2_665 .
Eu1 O7 C10 O6 -0.1(4) 1_565 .
Eu1 O7 C10 C9 0.0(9) 2_665 .
Eu1 O7 C10 C9 -179.1(3) 1_565 .
Eu1 O7 C10 Eu1 179.1(7) 2_665 1_565
C8 C9 C10 O6 -100.1(4) . .
C8 C9 C10 O7 78.9(4) . .
C8 C9 C10 Eu1 -53(15) . 1_565
